data_7104105
loop_
_publ_author_name
'Siemeling, Ulrich'
'F\"arber, Christian'
'Bruhn, Clemens'

_publ_section_title
;
 A stable crystalline N-heterocyclic carbene with a 1,1'-ferrocenediyl
 backbone.
;
_journal_issue 1
_journal_name_full 'Chemical communications (Cambridge, England)'
_journal_page_first 98
_journal_page_last 100
_journal_paper_doi 10.1039/b813809e
_journal_volume 34
_journal_year 2008
_chemical_formula_moiety 'C35 H38 Fe Mo N2 O4'
_chemical_formula_sum 'C35 H38 Fe Mo N2 O4'
_chemical_formula_weight 702.46
_chemical_name_systematic
;
?
;
_space_group_IT_number 62
_symmetry_cell_setting orthorhombic
_symmetry_Int_Tables_number 62
_symmetry_space_group_name_Hall '-P 2ac 2n'
_symmetry_space_group_name_H-M 'P n m a'
_atom_sites_solution_hydrogens geom
_atom_sites_solution_primary direct
_atom_sites_solution_secondary difmap
_audit_creation_method SHELXL-97
_cell_angle_alpha 90.00
_cell_angle_beta 90.00
_cell_angle_gamma 90.00
_cell_formula_units_Z 4
_cell_length_a 13.549(2)
_cell_length_b 20.097(5)
_cell_length_c 11.2263(19)
_cell_measurement_reflns_used 1814
_cell_measurement_temperature 173(2)
_cell_measurement_theta_max 23.23
_cell_measurement_theta_min 2.08
_cell_volume 3056.7(10)
_computing_structure_refinement 'SHELXL-97 (Sheldrick, 1997)'
_computing_structure_solution 'SHELXS-97 (Sheldrick, 1990)'
_diffrn_ambient_temperature 173(2)
_diffrn_detector 'image plate (34 cm diameter)'
_diffrn_detector_area_resol_mean 6.67
_diffrn_detector_type STOE
_diffrn_measured_fraction_theta_full 0.931
_diffrn_measured_fraction_theta_max 0.931
_diffrn_measurement_details ' 71 frames, detector distance = 135 mm'
_diffrn_measurement_device '2-circle goniometer'
_diffrn_measurement_device_type 'STOE IPDS 2'
_diffrn_measurement_method 'rotation method'
_diffrn_radiation_collimation '0.5 mm diameter, multiple pinhole'
_diffrn_radiation_monochromator 'plane graphite'
_diffrn_radiation_polarisn_norm 0
_diffrn_radiation_type 'Mo K\a'
_diffrn_radiation_wavelength 0.71073
_diffrn_reflns_av_R_equivalents 0.1785
_diffrn_reflns_av_sigmaI/netI 0.2630
_diffrn_reflns_limit_h_max 16
_diffrn_reflns_limit_h_min -16
_diffrn_reflns_limit_k_max 23
_diffrn_reflns_limit_k_min -11
_diffrn_reflns_limit_l_max 12
_diffrn_reflns_limit_l_min -13
_diffrn_reflns_number 7347
_diffrn_reflns_theta_full 25.00
_diffrn_reflns_theta_max 25.00
_diffrn_reflns_theta_min 2.08
_diffrn_source 'sealed X-ray tube, 12 x 0.4 mm long-fine focus'
_diffrn_source_current 30
_diffrn_source_power 1.50
_diffrn_source_voltage 50
_diffrn_standards_decay_% 0
_exptl_absorpt_coefficient_mu 0.927
_exptl_absorpt_correction_T_max 0.8969
_exptl_absorpt_correction_T_min 0.8167
_exptl_absorpt_correction_type integration
_exptl_absorpt_process_details 'X-red ver. 1.31 (Stoe & Cie. 2005)'
_exptl_crystal_colour orange
_exptl_crystal_density_diffrn 1.526
_exptl_crystal_density_method 'not measured'
_exptl_crystal_description block
_exptl_crystal_F_000 1448
_exptl_crystal_size_max 0.31
_exptl_crystal_size_mid 0.21
_exptl_crystal_size_min 0.21
_refine_diff_density_max 0.794
_refine_diff_density_min -0.573
_refine_diff_density_rms 0.083
_refine_ls_extinction_method none
_refine_ls_goodness_of_fit_ref 0.748
_refine_ls_hydrogen_treatment constr
_refine_ls_matrix_type full
_refine_ls_number_parameters 200
_refine_ls_number_reflns 2583
_refine_ls_number_restraints 0
_refine_ls_restrained_S_all 0.748
_refine_ls_R_factor_all 0.2096
_refine_ls_R_factor_gt 0.0679
_refine_ls_shift/su_max 0.000
_refine_ls_shift/su_mean 0.000
_refine_ls_structure_factor_coef Fsqd
_refine_ls_weighting_details 'calc w=1/[\s^2^(Fo^2^)+(0.0410P)^2^+0.0000P] where P=(Fo^2^+2Fc^2^)/3'
_refine_ls_weighting_scheme calc
_refine_ls_wR_factor_gt 0.1169
_refine_ls_wR_factor_ref 0.1526
_reflns_number_gt 812
_reflns_number_total 2583
_reflns_threshold_expression >2sigma(I)
_cod_data_source_file b813809e.txt
_cod_data_source_block i0482
_cod_database_code 7104105

loop_
_symmetry_equiv_pos_as_xyz
'x, y, z'
'-x+1/2, -y, z+1/2'
'x+1/2, -y+1/2, -z+1/2'
'-x, y+1/2, -z'
'-x, -y, -z'
'x-1/2, y, -z-1/2'
'-x-1/2, y-1/2, z-1/2'
'x, -y-1/2, z'

loop_
_atom_site_label
_atom_site_type_symbol
_atom_site_fract_x
_atom_site_fract_y
_atom_site_fract_z
_atom_site_U_iso_or_equiv
_atom_site_adp_type
_atom_site_occupancy
_atom_site_symmetry_multiplicity
_atom_site_calc_flag
_atom_site_refinement_flags
_atom_site_disorder_assembly
_atom_site_disorder_group
C1 C 0.3272(6) 0.2500 0.2782(6) 0.038(3) Uani 1 2 d S . .
C2 C 0.3399(5) 0.1793(4) 0.4636(5) 0.046(2) Uani 1 1 d . . .
C3 C 0.4246(6) 0.1743(5) 0.5357(5) 0.069(3) Uani 1 1 d . . .
H3A H 0.4916 0.1773 0.5111 0.083 Uiso 1 1 calc R . .
C4 C 0.3888(8) 0.1640(6) 0.6520(6) 0.095(4) Uani 1 1 d . . .
H4A H 0.4289 0.1572 0.7204 0.114 Uiso 1 1 calc R . .
C5 C 0.2842(8) 0.1653(6) 0.6519(6) 0.099(4) Uani 1 1 d . . .
H5A H 0.2419 0.1623 0.7192 0.119 Uiso 1 1 calc R . .
C6 C 0.2557(6) 0.1717(5) 0.5329(5) 0.069(3) Uani 1 1 d . . .
H6A H 0.1897 0.1711 0.5041 0.083 Uiso 1 1 calc R . .
C7 C 0.3928(8) 0.2500 -0.0050(9) 0.077(5) Uani 1 2 d S . .
C8 C 0.1396(8) 0.2500 0.1809(9) 0.073(4) Uani 1 2 d S . .
C9 C 0.2126(6) 0.3129(6) -0.0134(6) 0.075(2) Uiso 1 1 d . . .
C10 C 0.3352(4) 0.1297(4) 0.2523(5) 0.0353(18) Uani 1 1 d . . .
H10A H 0.2909 0.1425 0.1849 0.042 Uiso 1 1 calc R . .
C11 C 0.2898(4) 0.0683(4) 0.3048(4) 0.040(2) Uani 1 1 d . . .
H11A H 0.2272 0.0795 0.3475 0.048 Uiso 1 1 calc R . .
C12 C 0.3607(5) 0.0293(4) 0.3879(5) 0.050(2) Uani 1 1 d . . .
H12A H 0.3738 0.0557 0.4605 0.060 Uiso 1 1 calc R . .
H12B H 0.3292 -0.0131 0.4123 0.060 Uiso 1 1 calc R . .
C13 C 0.4558(5) 0.0149(5) 0.3257(6) 0.059(3) Uani 1 1 d . . .
H13A H 0.5017 -0.0080 0.3821 0.071 Uiso 1 1 calc R . .
C14 C 0.5023(4) 0.0770(5) 0.2821(5) 0.057(3) Uani 1 1 d . . .
H14B H 0.5643 0.0660 0.2397 0.069 Uiso 1 1 calc R . .
H14A H 0.5190 0.1058 0.3507 0.069 Uiso 1 1 calc R . .
C15 C 0.4320(5) 0.1150(4) 0.1966(5) 0.047(2) Uani 1 1 d . . .
H15A H 0.4638 0.1569 0.1677 0.056 Uiso 1 1 calc R . .
C16 C 0.2688(5) 0.0202(4) 0.1984(5) 0.049(2) Uani 1 1 d . . .
H16A H 0.2376 -0.0211 0.2284 0.059 Uiso 1 1 calc R . .
H16B H 0.2224 0.0417 0.1420 0.059 Uiso 1 1 calc R . .
C17 C 0.4140(5) 0.0661(4) 0.0909(5) 0.050(2) Uani 1 1 d . . .
H17A H 0.3721 0.0879 0.0300 0.060 Uiso 1 1 calc R . .
H17B H 0.4778 0.0545 0.0533 0.060 Uiso 1 1 calc R . .
C18 C 0.3636(5) 0.0034(4) 0.1347(6) 0.047(2) Uani 1 1 d . . .
H18A H 0.3486 -0.0260 0.0651 0.056 Uiso 1 1 calc R . .
C19 C 0.4328(5) -0.0326(5) 0.2180(5) 0.058(3) Uani 1 1 d . . .
H19B H 0.4947 -0.0443 0.1759 0.070 Uiso 1 1 calc R . .
H19A H 0.4018 -0.0742 0.2469 0.070 Uiso 1 1 calc R . .
N N 0.3399(4) 0.1915(3) 0.3332(4) 0.0397(16) Uani 1 1 d . . .
O1 O 0.4652(5) 0.2500 -0.0584(6) 0.094(4) Uani 1 2 d S . .
O2 O 0.0644(5) 0.2500 0.2340(7) 0.077(3) Uani 1 2 d S . .
O3 O 0.1762(5) 0.3540(4) -0.0745(7) 0.116(3) Uani 1 1 d . . .
Fe Fe 0.33814(11) 0.2500 0.57895(11) 0.0549(5) Uani 1 2 d S . .
Mo Mo 0.26502(6) 0.2500 0.09128(8) 0.0796(5) Uani 1 2 d S . .

loop_
_atom_site_aniso_label
_atom_site_aniso_U_11
_atom_site_aniso_U_22
_atom_site_aniso_U_33
_atom_site_aniso_U_23
_atom_site_aniso_U_13
_atom_site_aniso_U_12
C1 0.041(5) 0.047(8) 0.026(4) 0.000 -0.008(4) 0.000
C2 0.066(4) 0.031(5) 0.042(3) 0.011(3) 0.001(3) -0.002(4)
C3 0.077(5) 0.078(9) 0.052(4) -0.006(4) -0.013(4) 0.012(5)
C4 0.185(9) 0.060(9) 0.039(4) 0.010(4) -0.019(5) 0.017(8)
C5 0.172(8) 0.082(10) 0.044(4) -0.002(5) 0.047(5) -0.012(8)
C6 0.103(6) 0.057(8) 0.047(3) -0.003(4) 0.016(4) -0.023(6)
C7 0.073(7) 0.101(15) 0.056(6) 0.000 -0.012(5) 0.000
C8 0.074(7) 0.072(12) 0.073(6) 0.000 -0.037(5) 0.000
C10 0.053(4) 0.016(5) 0.037(3) 0.007(3) 0.003(3) 0.001(4)
C11 0.046(4) 0.037(6) 0.037(3) -0.022(3) 0.001(3) -0.004(4)
C12 0.090(4) 0.016(5) 0.046(4) 0.006(3) -0.002(3) 0.005(4)
C13 0.073(5) 0.055(7) 0.049(4) 0.004(4) -0.001(3) 0.008(5)
C14 0.047(4) 0.081(8) 0.044(4) -0.022(4) -0.003(3) -0.001(5)
C15 0.066(4) 0.036(6) 0.037(3) -0.002(3) 0.002(3) 0.002(4)
C16 0.059(4) 0.022(6) 0.065(4) -0.011(3) -0.003(4) -0.009(4)
C17 0.077(4) 0.035(5) 0.039(3) -0.017(4) 0.004(4) 0.017(4)
C18 0.064(4) 0.021(6) 0.056(4) -0.014(3) -0.012(3) 0.008(4)
C19 0.081(4) 0.040(7) 0.054(4) -0.018(4) 0.002(4) 0.021(5)
N 0.055(3) 0.042(4) 0.021(2) 0.000(2) -0.003(2) 0.018(3)
O1 0.082(5) 0.119(10) 0.081(5) 0.000 0.031(4) 0.000
O2 0.057(4) 0.042(8) 0.131(6) 0.000 0.043(4) 0.000
O3 0.136(4) 0.065(6) 0.147(5) 0.007(5) 0.043(5) 0.014(4)
Fe 0.0990(10) 0.0317(11) 0.0340(6) 0.000 0.0037(8) 0.000
Mo 0.0519(5) 0.1494(13) 0.0374(4) 0.000 -0.0040(5) 0.000

loop_
_atom_type_symbol
_atom_type_description
_atom_type_scat_dispersion_real
_atom_type_scat_dispersion_imag
_atom_type_scat_source
C C 0.0033 0.0016 'International Tables Vol C Tables 4.2.6.8 and 6.1.1.4'
H H 0.0000 0.0000 'International Tables Vol C Tables 4.2.6.8 and 6.1.1.4'
N N 0.0061 0.0033 'International Tables Vol C Tables 4.2.6.8 and 6.1.1.4'
O O 0.0106 0.0060 'International Tables Vol C Tables 4.2.6.8 and 6.1.1.4'
Fe Fe 0.3463 0.8444 'International Tables Vol C Tables 4.2.6.8 and 6.1.1.4'
Mo Mo -1.6832 0.6857 'International Tables Vol C Tables 4.2.6.8 and 6.1.1.4'

loop_
_geom_angle_atom_site_label_1
_geom_angle_atom_site_label_2
_geom_angle_atom_site_label_3
_geom_angle
_geom_angle_site_symmetry_1
_geom_angle_site_symmetry_3
_geom_angle_publ_flag
N C1 N 122.8(7) 8_565 . ?
N C1 Mo 118.4(3) 8_565 . ?
N C1 Mo 118.4(3) . . ?
C6 C2 C3 109.9(5) . . ?
C6 C2 N 124.8(6) . . ?
C3 C2 N 125.3(6) . . ?
C6 C2 Fe 72.1(5) . . ?
C3 C2 Fe 71.0(5) . . ?
N C2 Fe 122.8(5) . . ?
C4 C3 C2 105.3(7) . . ?
C4 C3 Fe 71.5(6) . . ?
C2 C3 Fe 66.7(5) . . ?
C4 C3 H3A 127.4 . . ?
C2 C3 H3A 127.4 . . ?
Fe C3 H3A 126.0 . . ?
C3 C4 C5 109.9(7) . . ?
C3 C4 Fe 67.5(5) . . ?
C5 C4 Fe 69.3(6) . . ?
C3 C4 H4A 125.0 . . ?
C5 C4 H4A 125.0 . . ?
Fe C4 H4A 129.9 . . ?
C6 C5 C4 106.2(7) . . ?
C6 C5 Fe 68.6(5) . . ?
C4 C5 Fe 69.8(6) . . ?
C6 C5 H5A 126.9 . . ?
C4 C5 H5A 126.9 . . ?
Fe C5 H5A 126.3 . . ?
C2 C6 C5 108.6(7) . . ?
C2 C6 Fe 66.4(5) . . ?
C5 C6 Fe 70.8(6) . . ?
C2 C6 H6A 125.7 . . ?
C5 C6 H6A 125.7 . . ?
Fe C6 H6A 128.7 . . ?
O1 C7 Mo 179.4(8) . . ?
O2 C8 Mo 179.7(9) . . ?
O3 C9 Mo 176.3(8) . . ?
C15 C10 C11 111.4(6) . . ?
C15 C10 N 111.9(5) . . ?
C11 C10 N 116.6(4) . . ?
C15 C10 H10A 105.3 . . ?
C11 C10 H10A 105.3 . . ?
N C10 H10A 105.3 . . ?
C10 C11 C12 113.5(5) . . ?
C10 C11 C16 106.4(5) . . ?
C12 C11 C16 105.1(6) . . ?
C10 C11 H11A 110.5 . . ?
C12 C11 H11A 110.5 . . ?
C16 C11 H11A 110.5 . . ?
C13 C12 C11 110.6(5) . . ?
C13 C12 H12A 109.5 . . ?
C11 C12 H12A 109.5 . . ?
C13 C12 H12B 109.5 . . ?
C11 C12 H12B 109.5 . . ?
H12A C12 H12B 108.1 . . ?
C14 C13 C12 111.0(7) . . ?
C14 C13 C19 109.9(6) . . ?
C12 C13 C19 107.8(6) . . ?
C14 C13 H13A 109.3 . . ?
C12 C13 H13A 109.3 . . ?
C19 C13 H13A 109.3 . . ?
C13 C14 C15 111.0(6) . . ?
C13 C14 H14B 109.4 . . ?
C15 C14 H14B 109.4 . . ?
C13 C14 H14A 109.4 . . ?
C15 C14 H14A 109.4 . . ?
H14B C14 H14A 108.0 . . ?
C10 C15 C14 112.3(5) . . ?
C10 C15 C17 107.9(5) . . ?
C14 C15 C17 104.8(6) . . ?
C10 C15 H15A 110.5 . . ?
C14 C15 H15A 110.5 . . ?
C17 C15 H15A 110.5 . . ?
C18 C16 C11 110.2(5) . . ?
C18 C16 H16A 109.6 . . ?
C11 C16 H16A 109.6 . . ?
C18 C16 H16B 109.6 . . ?
C11 C16 H16B 109.6 . . ?
H16A C16 H16B 108.1 . . ?
C18 C17 C15 110.3(5) . . ?
C18 C17 H17A 109.6 . . ?
C15 C17 H17A 109.6 . . ?
C18 C17 H17B 109.6 . . ?
C15 C17 H17B 109.6 . . ?
H17A C17 H17B 108.1 . . ?
C19 C18 C16 110.1(5) . . ?
C19 C18 C17 108.7(6) . . ?
C16 C18 C17 110.5(6) . . ?
C19 C18 H18A 109.2 . . ?
C16 C18 H18A 109.2 . . ?
C17 C18 H18A 109.2 . . ?
C18 C19 C13 108.0(7) . . ?
C18 C19 H19B 110.1 . . ?
C13 C19 H19B 110.1 . . ?
C18 C19 H19A 110.1 . . ?
C13 C19 H19A 110.1 . . ?
H19B C19 H19A 108.4 . . ?
C1 N C2 126.8(6) . . ?
C1 N C10 115.5(4) . . ?
C2 N C10 116.7(5) . . ?
C2 Fe C2 95.3(4) . 8_565 ?
C2 Fe C3 113.3(3) . 8_565 ?
C2 Fe C3 42.3(3) 8_565 8_565 ?
C2 Fe C3 42.3(3) . . ?
C2 Fe C3 113.3(3) 8_565 . ?
C3 Fe C3 100.4(5) 8_565 . ?
C2 Fe C6 41.4(3) . . ?
C2 Fe C6 114.5(3) 8_565 . ?
C3 Fe C6 150.7(3) 8_565 . ?
C3 Fe C6 70.3(4) . . ?
C2 Fe C6 114.5(3) . 8_565 ?
C2 Fe C6 41.4(3) 8_565 8_565 ?
C3 Fe C6 70.3(4) 8_565 8_565 ?
C3 Fe C6 150.7(3) . 8_565 ?
C6 Fe C6 103.9(5) . 8_565 ?
C2 Fe C5 153.9(3) . 8_565 ?
C2 Fe C5 69.9(3) 8_565 8_565 ?
C3 Fe C5 70.6(4) 8_565 8_565 ?
C3 Fe C5 163.4(4) . 8_565 ?
C6 Fe C5 124.4(4) . 8_565 ?
C6 Fe C5 40.6(3) 8_565 8_565 ?
C2 Fe C5 69.9(3) . . ?
C2 Fe C5 153.9(3) 8_565 . ?
C3 Fe C5 163.4(4) 8_565 . ?
C3 Fe C5 70.6(4) . . ?
C6 Fe C5 40.6(3) . . ?
C6 Fe C5 124.4(4) 8_565 . ?
C5 Fe C5 114.4(5) 8_565 . ?
C2 Fe C4 153.6(3) . 8_565 ?
C2 Fe C4 68.9(3) 8_565 8_565 ?
C3 Fe C4 41.1(3) 8_565 8_565 ?
C3 Fe C4 123.5(4) . 8_565 ?
C6 Fe C4 164.4(4) . 8_565 ?
C6 Fe C4 67.9(4) 8_565 8_565 ?
C5 Fe C4 40.9(4) 8_565 8_565 ?
C5 Fe C4 132.3(3) . 8_565 ?
C2 Fe C4 68.9(3) . . ?
C2 Fe C4 153.6(3) 8_565 . ?
C3 Fe C4 123.5(4) 8_565 . ?
C3 Fe C4 41.1(3) . . ?
C6 Fe C4 67.9(4) . . ?
C6 Fe C4 164.4(4) 8_565 . ?
C5 Fe C4 132.3(3) 8_565 . ?
C5 Fe C4 40.9(4) . . ?
C4 Fe C4 116.5(5) 8_565 . ?
C9 Mo C9 85.2(6) 8_565 . ?
C9 Mo C8 89.6(3) 8_565 . ?
C9 Mo C8 89.6(3) . . ?
C9 Mo C7 89.4(3) 8_565 . ?
C9 Mo C7 89.4(3) . . ?
C8 Mo C7 178.7(4) . . ?
C9 Mo C1 136.6(3) 8_565 . ?
C9 Mo C1 136.6(3) . . ?
C8 Mo C1 81.2(3) . . ?
C7 Mo C1 100.1(3) . . ?

loop_
_geom_bond_atom_site_label_1
_geom_bond_atom_site_label_2
_geom_bond_distance
_geom_bond_site_symmetry_2
_geom_bond_publ_flag
C1 N 1.340(6) 8_565 ?
C1 N 1.340(6) . ?
C1 Mo 2.262(7) . ?
C2 C6 1.389(9) . ?
C2 C3 1.408(9) . ?
C2 N 1.484(7) . ?
C2 Fe 1.923(7) . ?
C3 C4 1.408(9) . ?
C3 Fe 1.980(9) . ?
C3 H3A 0.9500 . ?
C4 C5 1.419(13) . ?
C4 Fe 2.032(10) . ?
C4 H4A 0.9500 . ?
C5 C6 1.397(9) . ?
C5 Fe 2.026(11) . ?
C5 H5A 0.9500 . ?
C6 Fe 1.998(9) . ?
C6 H6A 0.9500 . ?
C7 O1 1.149(11) . ?
C7 Mo 2.041(11) . ?
C8 O2 1.181(12) . ?
C8 Mo 1.975(11) . ?
C9 O3 1.183(11) . ?
C9 Mo 1.866(10) . ?
C10 C15 1.483(9) . ?
C10 C11 1.500(10) . ?
C10 N 1.540(9) . ?
C10 H10A 1.0000 . ?
C11 C12 1.551(9) . ?
C11 C16 1.563(9) . ?
C11 H11A 1.0000 . ?
C12 C13 1.493(9) . ?
C12 H12A 0.9900 . ?
C12 H12B 0.9900 . ?
C13 C14 1.482(12) . ?
C13 C19 1.572(11) . ?
C13 H13A 1.0000 . ?
C14 C15 1.553(10) . ?
C14 H14B 0.9900 . ?
C14 H14A 0.9900 . ?
C15 C17 1.561(10) . ?
C15 H15A 1.0000 . ?
C16 C18 1.509(9) . ?
C16 H16A 0.9900 . ?
C16 H16B 0.9900 . ?
C17 C18 1.516(10) . ?
C17 H17A 0.9900 . ?
C17 H17B 0.9900 . ?
C18 C19 1.508(10) . ?
C18 H18A 1.0000 . ?
C19 H19B 0.9900 . ?
C19 H19A 0.9900 . ?
Fe C2 1.923(7) 8_565 ?
Fe C3 1.980(9) 8_565 ?
Fe C6 1.998(9) 8_565 ?
Fe C5 2.026(11) 8_565 ?
Fe C4 2.032(10) 8_565 ?
Mo C9 1.866(10) 8_565 ?
